data_4086368
loop_
_publ_author_name
'Molitor, Sebastian'
'Schwarz, Christopher'
'Gessner, Viktoria H.'

_publ_section_title
;
 Mono- and Bis-Cyclometalated Palladium Complexes: Synthesis,
 Characterization, and Catalytic Activity
;
_journal_issue 2
_journal_name_full Organometallics
_journal_page_first 159
_journal_paper_doi 10.1021/acs.organomet.5b00903
_journal_volume 35
_journal_year 2016
_chemical_formula_sum 'C16 H20 I P S Si'
_chemical_formula_weight 430.34
_chemical_name_systematic
;
 ?
;
_space_group_IT_number 14
_symmetry_cell_setting monoclin
_symmetry_space_group_name_Hall '-P 2ybc'
_symmetry_space_group_name_H-M 'P 1 21/c 1'
_atom_sites_solution_hydrogens geom
_atom_sites_solution_primary direct
_atom_sites_solution_secondary difmap
_audit_creation_date 2015-10-07T16:04:56-00:00
_audit_creation_method 'WinGX routine CIF_UPDATE'
_cell_angle_alpha 90
_cell_angle_beta 103.6420(10)
_cell_angle_gamma 90
_cell_formula_units_Z 4
_cell_length_a 8.6586(4)
_cell_length_b 12.4576(5)
_cell_length_c 16.9640(7)
_cell_measurement_temperature 100(2)
_cell_volume 1778.21(13)
_computing_cell_refinement 'SAINTPLUS 8.18C (Bruker APEX2, 2011)'
_computing_data_collection 'SMART 5.622 (Bruker AXS, 2001)'
_computing_data_reduction 'SAINTPLUS 8.18C (Bruker APEX2, 2011)'
_computing_molecular_graphics 'Ortep-3 V1.08 (Farrugia, 2001)'
_computing_structure_refinement 'SHELXL-97 (Sheldrick, 2008)'
_computing_structure_solution 'SHELXS-97 (Sheldrick, 2008)'
_diffrn_ambient_temperature 100(2)
_diffrn_measured_fraction_theta_full 0.997
_diffrn_measured_fraction_theta_max 0.997
_diffrn_measurement_device_type 'Bruker APEX-CCD'
_diffrn_measurement_method omega-scans
_diffrn_radiation_monochromator graphite
_diffrn_radiation_type MoK\a
_diffrn_radiation_wavelength 0.71073
_diffrn_reflns_av_R_equivalents 0.0345
_diffrn_reflns_av_unetI/netI 0.0279
_diffrn_reflns_limit_h_max 10
_diffrn_reflns_limit_h_min -10
_diffrn_reflns_limit_k_max 14
_diffrn_reflns_limit_k_min -14
_diffrn_reflns_limit_l_max 20
_diffrn_reflns_limit_l_min -20
_diffrn_reflns_number 15427
_diffrn_reflns_theta_full 25
_diffrn_reflns_theta_max 25
_diffrn_reflns_theta_min 2.47
_exptl_absorpt_coefficient_mu 2.065
_exptl_absorpt_correction_T_max 0.869
_exptl_absorpt_correction_T_min 0.5579
_exptl_absorpt_correction_type empirical
_exptl_absorpt_process_details 'Sadabs 2008 (Bruker AXS, 2008)'
_exptl_crystal_colour colourless
_exptl_crystal_density_diffrn 1.607
_exptl_crystal_density_method 'not measured'
_exptl_crystal_description plate
_exptl_crystal_F_000 856
_exptl_crystal_size_max 0.32
_exptl_crystal_size_mid 0.23
_exptl_crystal_size_min 0.07
_refine_diff_density_max 0.458
_refine_diff_density_min -0.349
_refine_diff_density_rms 0.074
_refine_ls_extinction_method none
_refine_ls_goodness_of_fit_ref 1.028
_refine_ls_hydrogen_treatment mixed
_refine_ls_matrix_type full
_refine_ls_number_parameters 184
_refine_ls_number_reflns 3119
_refine_ls_number_restraints 0
_refine_ls_restrained_S_all 1.028
_refine_ls_R_factor_all 0.0276
_refine_ls_R_factor_gt 0.0217
_refine_ls_shift/su_max 0.002
_refine_ls_shift/su_mean 0
_refine_ls_structure_factor_coef Fsqd
_refine_ls_weighting_details 'calc w=1/[\s^2^(Fo^2^)+(0.0184P)^2^+1.4854P] where P=(Fo^2^+2Fc^2^)/3'
_refine_ls_weighting_scheme calc
_refine_ls_wR_factor_gt 0.0459
_refine_ls_wR_factor_ref 0.0486
_reflns_number_gt 2739
_reflns_number_total 3119
_reflns_threshold_expression >2sigma(I)
_cod_data_source_file om5b00903_si_002.cif
_cod_data_source_block sad
_cod_depositor_comments 'Adding full bibliography for 4086366--4086378.cif.'
_cod_original_sg_symbol_H-M P2(1)/c
_cod_database_code 4086368

loop_
_symmetry_equiv_pos_as_xyz
'x, y, z'
'-x, y+1/2, -z+1/2'
'-x, -y, -z'
'x, -y-1/2, z-1/2'

loop_
_atom_site_label
_atom_site_type_symbol
_atom_site_fract_x
_atom_site_fract_y
_atom_site_fract_z
_atom_site_U_iso_or_equiv
_atom_site_adp_type
_atom_site_occupancy
_atom_site_symmetry_multiplicity
_atom_site_calc_flag
_atom_site_refinement_flags
I1 I 0.60694(2) 0.650115(15) 0.069807(10) 0.02152(7) Uani 1 1 d .
S1 S 0.40580(8) 0.40563(5) 0.15179(4) 0.01672(15) Uani 1 1 d .
P1 P 0.38911(8) 0.55522(5) 0.18439(4) 0.01130(14) Uani 1 1 d .
Si1 Si 0.76687(9) 0.58626(6) 0.26062(4) 0.01431(16) Uani 1 1 d .
C1 C 0.5705(3) 0.6336(2) 0.19137(15) 0.0138(5) Uani 1 1 d .
H1 H 0.5493 0.7071 0.2099 0.017 Uiso 1 1 calc R
C2 C 0.8985(3) 0.7061(2) 0.27506(16) 0.0202(6) Uani 1 1 d .
H2A H 0.9076 0.7331 0.2221 0.03 Uiso 1 1 calc R
H2B H 1.0041 0.6863 0.3073 0.03 Uiso 1 1 calc R
H2C H 0.8534 0.7622 0.3034 0.03 Uiso 1 1 calc R
C3 C 0.8561(3) 0.4754(2) 0.21336(17) 0.0239(7) Uani 1 1 d .
H3A H 0.7752 0.4207 0.1931 0.036 Uiso 1 1 calc R
H3B H 0.9437 0.4433 0.2538 0.036 Uiso 1 1 calc R
H3C H 0.8966 0.5036 0.1682 0.036 Uiso 1 1 calc R
C4 C 0.7360(3) 0.5425(2) 0.36092(14) 0.0138(5) Uani 1 1 d .
H4A H 0.6698 0.4778 0.3538 0.021 Uiso 1 1 calc R
H4B H 0.683 0.5999 0.384 0.021 Uiso 1 1 calc R
H4C H 0.8391 0.5268 0.3976 0.021 Uiso 1 1 calc R
C5 C 0.2315(3) 0.6284(2) 0.11444(15) 0.0134(6) Uani 1 1 d .
C6 C 0.1746(3) 0.7262(2) 0.13552(16) 0.0209(6) Uani 1 1 d .
H6 H 0.2169 0.7559 0.1877 0.025 Uiso 1 1 calc R
C7 C 0.0562(3) 0.7806(2) 0.08051(17) 0.0233(6) Uani 1 1 d .
H7 H 0.0174 0.847 0.0955 0.028 Uiso 1 1 calc R
C8 C -0.0053(3) 0.7388(2) 0.00443(17) 0.0220(6) Uani 1 1 d .
H8 H -0.087 0.7759 -0.0328 0.026 Uiso 1 1 calc R
C9 C 0.0521(4) 0.6431(2) -0.01743(18) 0.0291(7) Uani 1 1 d .
H9 H 0.0114 0.6148 -0.0702 0.035 Uiso 1 1 calc R
C10 C 0.1701(4) 0.5876(2) 0.03779(17) 0.0264(7) Uani 1 1 d .
H10 H 0.2084 0.5212 0.0225 0.032 Uiso 1 1 calc R
C11 C 0.3500(3) 0.5677(2) 0.28508(15) 0.0126(5) Uani 1 1 d .
C12 C 0.3637(3) 0.6665(2) 0.32521(15) 0.0149(6) Uani 1 1 d .
H12 H 0.3916 0.7288 0.2994 0.018 Uiso 1 1 calc R
C13 C 0.3371(3) 0.6743(2) 0.40218(16) 0.0202(6) Uani 1 1 d .
H13 H 0.3438 0.742 0.4285 0.024 Uiso 1 1 calc R
C14 C 0.3004(3) 0.5830(2) 0.44104(16) 0.0239(7) Uani 1 1 d .
H14 H 0.2833 0.5881 0.4942 0.029 Uiso 1 1 calc R
C15 C 0.2888(3) 0.4845(2) 0.40233(16) 0.0240(7) Uani 1 1 d .
H15 H 0.2646 0.422 0.4292 0.029 Uiso 1 1 calc R
C16 C 0.3123(3) 0.4769(2) 0.32416(15) 0.0171(6) Uani 1 1 d .
H16 H 0.3025 0.4093 0.2974 0.02 Uiso 1 1 calc R

loop_
_atom_site_aniso_label
_atom_site_aniso_U_11
_atom_site_aniso_U_22
_atom_site_aniso_U_33
_atom_site_aniso_U_23
_atom_site_aniso_U_13
_atom_site_aniso_U_12
I1 0.01834(11) 0.03145(12) 0.01602(10) 0.00873(8) 0.00654(8) 0.00188(8)
S1 0.0206(4) 0.0119(3) 0.0179(4) -0.0025(3) 0.0051(3) 0.0017(3)
P1 0.0119(3) 0.0106(3) 0.0116(3) -0.0004(3) 0.0033(3) 0.0007(3)
Si1 0.0120(4) 0.0166(4) 0.0138(4) 0.0018(3) 0.0021(3) 0.0011(3)
C1 0.0155(14) 0.0171(14) 0.0104(13) 0.0029(10) 0.0063(11) -0.0010(11)
C2 0.0149(14) 0.0230(15) 0.0218(15) -0.0006(12) 0.0022(12) -0.0003(12)
C3 0.0206(16) 0.0260(16) 0.0229(16) 0.0011(12) 0.0003(13) 0.0056(13)
C4 0.0088(13) 0.0206(14) 0.0096(13) 0.0059(10) -0.0025(11) 0.0026(11)
C5 0.0120(13) 0.0153(13) 0.0137(13) 0.0020(10) 0.0050(11) -0.0010(11)
C6 0.0237(16) 0.0195(15) 0.0163(15) -0.0028(11) -0.0015(12) 0.0032(12)
C7 0.0232(16) 0.0182(15) 0.0276(17) -0.0006(12) 0.0039(13) 0.0073(13)
C8 0.0156(15) 0.0281(16) 0.0209(15) 0.0083(12) 0.0015(12) 0.0034(12)
C9 0.0316(18) 0.0356(18) 0.0161(15) -0.0052(13) -0.0022(14) 0.0109(15)
C10 0.0290(17) 0.0262(16) 0.0211(16) -0.0070(13) 0.0004(14) 0.0069(14)
C11 0.0082(13) 0.0179(14) 0.0111(13) -0.0018(10) 0.0013(11) -0.0013(11)
C12 0.0120(13) 0.0155(13) 0.0156(14) -0.0010(11) 0.0001(11) 0.0023(11)
C13 0.0184(15) 0.0217(15) 0.0181(15) -0.0062(12) -0.0007(12) 0.0024(12)
C14 0.0197(16) 0.0395(18) 0.0129(14) -0.0008(13) 0.0050(12) 0.0041(14)
C15 0.0233(16) 0.0303(17) 0.0205(15) 0.0041(13) 0.0095(13) -0.0035(13)
C16 0.0150(14) 0.0175(14) 0.0182(14) -0.0010(11) 0.0030(12) -0.0016(11)

loop_
_atom_type_symbol
_atom_type_description
_atom_type_scat_dispersion_real
_atom_type_scat_dispersion_imag
_atom_type_scat_source
C C 0.0033 0.0016 'International Tables Vol C Tables 4.2.6.8 and 6.1.1.4'
H H 0 0 'International Tables Vol C Tables 4.2.6.8 and 6.1.1.4'
Si Si 0.0817 0.0704 'International Tables Vol C Tables 4.2.6.8 and 6.1.1.4'
P P 0.1023 0.0942 'International Tables Vol C Tables 4.2.6.8 and 6.1.1.4'
S S 0.1246 0.1234 'International Tables Vol C Tables 4.2.6.8 and 6.1.1.4'
I I -0.4742 1.8119 'International Tables Vol C Tables 4.2.6.8 and 6.1.1.4'

loop_
_geom_angle_atom_site_label_1
_geom_angle_atom_site_label_2
_geom_angle_atom_site_label_3
_geom_angle
C11 P1 C5 106.89(11)
C11 P1 C1 103.87(11)
C5 P1 C1 105.90(11)
C11 P1 S1 112.83(9)
C5 P1 S1 112.64(9)
C1 P1 S1 113.99(9)
C3 Si1 C2 110.48(13)
C3 Si1 C4 109.92(12)
C2 Si1 C4 109.26(12)
C3 Si1 C1 111.33(12)
C2 Si1 C1 105.15(12)
C4 Si1 C1 110.59(11)
P1 C1 Si1 119.96(13)
P1 C1 I1 107.73(12)
Si1 C1 I1 107.75(12)
C10 C5 C6 118.9(2)
C10 C5 P1 119.4(2)
C6 C5 P1 121.7(2)
C7 C6 C5 120.3(2)
C8 C7 C6 120.4(3)
C9 C8 C7 119.7(3)
C8 C9 C10 120.1(3)
C5 C10 C9 120.6(3)
C16 C11 C12 119.2(2)
C16 C11 P1 119.56(19)
C12 C11 P1 121.21(19)
C13 C12 C11 120.5(2)
C12 C13 C14 119.9(2)
C15 C14 C13 120.0(2)
C14 C15 C16 120.1(3)
C11 C16 C15 120.2(2)

loop_
_geom_bond_atom_site_label_1
_geom_bond_atom_site_label_2
_geom_bond_distance
I1 C1 2.168(2)
S1 P1 1.9589(9)
P1 C11 1.824(2)
P1 C5 1.827(3)
P1 C1 1.829(3)
Si1 C3 1.855(3)
Si1 C2 1.860(3)
Si1 C4 1.865(2)
Si1 C1 1.917(3)
C5 C10 1.380(4)
C5 C6 1.393(4)
C6 C7 1.389(4)
C7 C8 1.377(4)
C8 C9 1.375(4)
C9 C10 1.396(4)
C11 C16 1.389(4)
C11 C12 1.398(3)
C12 C13 1.382(4)
C13 C14 1.388(4)
C14 C15 1.384(4)
C15 C16 1.392(4)
